data_4330447
loop_
_publ_author_name
'Gregory H. Imler'
'Zhi Lu'
'Kurt A. Kistler'
'Patrick J. Carroll'
'Bradford B. Wayland'
'Michael J. Zdilla'

_publ_section_title
;
 Complexes of 2,5-Bis(\a-pyridyl)pyrrolate with Pd(II) and Pt(II): A
 Monoanionic Iso-\p-Electron Ligand Analog of Terpyridine
;
_journal_name_full 'Inorganic Chemistry'
_journal_page_first 10122
_journal_page_last 10128
_journal_paper_doi 10.1021/ic300435t
_journal_volume 51
_journal_year 2012
_chemical_formula_sum 'C15 H14 F3 N3 O5 Pd S'
_chemical_formula_weight 511.75
_space_group_IT_number 2
_symmetry_cell_setting triclinic
_symmetry_Int_Tables_number 2
_symmetry_space_group_name_Hall '-P 1'
_symmetry_space_group_name_H-M 'P -1'
_atom_sites_solution_hydrogens geom
_atom_sites_solution_primary direct
_audit_creation_method SHELXL-97
_cell_angle_alpha 94.8250(10)
_cell_angle_beta 106.811(4)
_cell_angle_gamma 110.907(3)
_cell_formula_units_Z 2
_cell_length_a 11.8162(5)
_cell_length_b 12.8499(7)
_cell_length_c 6.9992(4)
_cell_measurement_temperature 295(1)
_cell_volume 929.26(9)
_computing_structure_refinement 'SHELXL-93 (Sheldrick, 1993)'
_computing_structure_solution 'SIR92 (Altomare, 1993)'
_diffrn_ambient_temperature 295(1)
_diffrn_measured_fraction_theta_full 0.917
_diffrn_measured_fraction_theta_max 0.917
_diffrn_measurement_device 'image plate area detector'
_diffrn_measurement_device_type 'Rigaku R-AXIS IIc'
_diffrn_measurement_method 'phi oscillations'
_diffrn_radiation_monochromator graphite
_diffrn_radiation_source 'rotating anode'
_diffrn_radiation_type MoK\a
_diffrn_radiation_wavelength 0.71069
_diffrn_reflns_av_R_equivalents 0.0264
_diffrn_reflns_av_sigmaI/netI 0.0269
_diffrn_reflns_limit_h_max 12
_diffrn_reflns_limit_h_min -13
_diffrn_reflns_limit_k_max 15
_diffrn_reflns_limit_k_min -15
_diffrn_reflns_limit_l_max 8
_diffrn_reflns_limit_l_min 0
_diffrn_reflns_number 7770
_diffrn_reflns_theta_full 25.35
_diffrn_reflns_theta_max 25.35
_diffrn_reflns_theta_min 3.06
_exptl_absorpt_coefficient_mu 1.173
_exptl_absorpt_correction_T_max 1.0000
_exptl_absorpt_correction_T_min 0.6832
_exptl_absorpt_correction_type multi-scan
_exptl_absorpt_process_details
;  Shape and scale corrections using equivalent reflections.
   Shape function based on spherical harmonics.
   Highest even and odd order for spherical harmonics:  4  and  3
   Laue group:  -1
   Friedel opposites are equivalent.
;
_exptl_crystal_density_diffrn 1.829
_exptl_crystal_F_000 508
_exptl_crystal_size_max 0.27
_exptl_crystal_size_mid 0.10
_exptl_crystal_size_min 0.07
_refine_diff_density_max 0.485
_refine_diff_density_min -0.860
_refine_diff_density_rms 0.082
_refine_ls_extinction_method none
_refine_ls_goodness_of_fit_ref 1.111
_refine_ls_hydrogen_treatment constr
_refine_ls_matrix_type full
_refine_ls_number_parameters 254
_refine_ls_number_reflns 3128
_refine_ls_number_restraints 0
_refine_ls_restrained_S_all 1.111
_refine_ls_R_factor_all 0.0560
_refine_ls_R_factor_gt 0.0496
_refine_ls_shift/su_max 0.000
_refine_ls_shift/su_mean 0.000
_refine_ls_structure_factor_coef Fsqd
_refine_ls_weighting_details 'calc w=1/[\s^2^(Fo^2^)+(0.0548P)^2^+1.5735P] where P=(Fo^2^+2Fc^2^)/3'
_refine_ls_weighting_scheme calc
_refine_ls_wR_factor_gt 0.1175
_refine_ls_wR_factor_ref 0.1221
_reflns_number_gt 2830
_reflns_number_total 3128
_reflns_threshold_expression >2sigma(I)
_cod_data_source_file ic300435t_si_002_2.cif
_cod_data_source_block 2
_cod_original_cell_volume 929.26(8)
_cod_original_sg_symbol_H-M 'P -1 '
_cod_database_code 4330447

loop_
_symmetry_equiv_pos_as_xyz
'x, y, z'
'-x, -y, -z'

loop_
_atom_site_label
_atom_site_type_symbol
_atom_site_fract_x
_atom_site_fract_y
_atom_site_fract_z
_atom_site_U_iso_or_equiv
_atom_site_adp_type
_atom_site_occupancy
_atom_site_symmetry_multiplicity
_atom_site_calc_flag
_atom_site_refinement_flags
Pd1 Pd 0.17016(4) 0.56567(4) 0.34130(6) 0.05674(18) Uani 1 1 d .
N1 N 0.0902(5) 0.3921(4) 0.3340(7) 0.0621(12) Uani 1 1 d .
N1' N 0.1688(5) 0.7242(4) 0.3021(7) 0.0619(12) Uani 1 1 d .
N2 N -0.0048(4) 0.5325(4) 0.2397(7) 0.0592(11) Uani 1 1 d .
C1 C 0.1521(8) 0.3257(6) 0.3915(10) 0.0788(18) Uani 1 1 d .
H1 H 0.2418 0.3576 0.4416 0.105 Uiso 1 1 calc R
C1' C 0.2719(7) 0.8233(6) 0.3440(10) 0.0787(18) Uani 1 1 d .
H1' H 0.3542 0.8248 0.3996 0.105 Uiso 1 1 calc R
C2 C 0.0873(10) 0.2102(7) 0.3792(12) 0.096(2) Uani 1 1 d .
H2 H 0.1327 0.1648 0.4174 0.127 Uiso 1 1 calc R
C2' C 0.2580(10) 0.9227(6) 0.3062(12) 0.097(3) Uani 1 1 d .
H2' H 0.3303 0.9903 0.3353 0.129 Uiso 1 1 calc R
C3 C -0.0441(10) 0.1645(7) 0.3101(11) 0.093(2) Uani 1 1 d .
H3 H -0.0891 0.0875 0.3028 0.124 Uiso 1 1 calc R
C3' C 0.1368(10) 0.9205(7) 0.2254(12) 0.092(2) Uani 1 1 d .
H3' H 0.1262 0.9867 0.1988 0.122 Uiso 1 1 calc R
C4 C -0.1110(7) 0.2322(6) 0.2507(9) 0.0763(18) Uani 1 1 d .
H4 H -0.2007 0.2009 0.2026 0.102 Uiso 1 1 calc R
C4' C 0.0317(8) 0.8212(6) 0.1841(10) 0.0801(19) Uani 1 1 d .
H4' H -0.0507 0.8198 0.1301 0.107 Uiso 1 1 calc R
C5 C -0.0436(6) 0.3463(5) 0.2634(8) 0.0655(15) Uani 1 1 d .
C5' C 0.0474(7) 0.7220(6) 0.2225(8) 0.0669(15) Uani 1 1 d .
C6 C -0.0974(6) 0.4284(5) 0.2086(8) 0.0626(14) Uani 1 1 d .
C6' C -0.0539(6) 0.6101(6) 0.1873(8) 0.0644(15) Uani 1 1 d .
C7 C -0.2161(6) 0.4405(6) 0.1295(9) 0.0750(18) Uani 1 1 d .
H7 H -0.2981 0.3829 0.0933 0.100 Uiso 1 1 calc R
C7' C -0.1885(6) 0.5520(6) 0.1161(9) 0.0735(17) Uani 1 1 d .
H7' H -0.2483 0.5836 0.0684 0.098 Uiso 1 1 calc R
O1 O 0.3666(5) 0.6004(4) 0.4640(7) 0.0863(13) Uani 1 1 d .
O2 O 0.5142(5) 0.5602(4) 0.2721(7) 0.0827(13) Uani 1 1 d .
S1 S 0.61630(17) 0.78765(14) -0.0737(3) 0.0728(4) Uani 1 1 d .
F1 F 0.6290(6) 0.9768(4) 0.1086(11) 0.145(2) Uani 1 1 d .
F2 F 0.6573(14) 0.8604(8) 0.2973(12) 0.254(6) Uani 1 1 d .
F3 F 0.4726(9) 0.8327(6) 0.1009(17) 0.205(4) Uani 1 1 d .
C8 C 0.5884(11) 0.8687(8) 0.1125(18) 0.114(3) Uani 1 1 d .
O3 O 0.5709(6) 0.6752(4) -0.0432(9) 0.1011(17) Uani 1 1 d .
O4 O 0.5330(7) 0.8006(5) -0.2580(9) 0.136(3) Uani 1 1 d .
O5 O 0.7475(6) 0.8439(6) -0.0397(13) 0.142(3) Uani 1 1 d .
H1A H 0.4057 0.5882 0.3744 0.100 Uiso 1 1 d .
H1B H 0.3615 0.6558 0.4076 0.100 Uiso 1 1 d .
H2A H 0.5279 0.5947 0.1453 0.100 Uiso 1 1 d .
H2B H 0.4779 0.4779 0.2294 0.100 Uiso 1 1 d .

loop_
_atom_site_aniso_label
_atom_site_aniso_U_11
_atom_site_aniso_U_22
_atom_site_aniso_U_33
_atom_site_aniso_U_23
_atom_site_aniso_U_13
_atom_site_aniso_U_12
Pd1 0.0496(3) 0.0668(3) 0.0494(2) 0.00502(18) 0.01690(18) 0.0200(2)
N1 0.062(3) 0.070(3) 0.050(2) 0.007(2) 0.018(2) 0.024(2)
N1' 0.061(3) 0.068(3) 0.056(3) 0.009(2) 0.025(2) 0.021(2)
N2 0.050(3) 0.068(3) 0.056(3) 0.009(2) 0.019(2) 0.020(2)
C1 0.092(5) 0.080(5) 0.064(4) 0.008(3) 0.026(3) 0.037(4)
C1' 0.078(5) 0.079(5) 0.071(4) 0.009(3) 0.033(3) 0.018(3)
C2 0.135(8) 0.088(5) 0.079(5) 0.015(4) 0.040(5) 0.059(5)
C2' 0.129(8) 0.067(5) 0.090(5) 0.019(4) 0.054(5) 0.020(4)
C3 0.128(7) 0.070(4) 0.075(4) 0.006(4) 0.044(5) 0.027(5)
C3' 0.125(7) 0.076(5) 0.087(5) 0.022(4) 0.050(5) 0.041(5)
C4 0.081(5) 0.072(4) 0.060(4) 0.004(3) 0.025(3) 0.015(3)
C4' 0.104(6) 0.092(5) 0.060(4) 0.023(3) 0.034(4) 0.052(4)
C5 0.072(4) 0.066(4) 0.045(3) 0.000(2) 0.025(3) 0.011(3)
C5' 0.082(5) 0.078(4) 0.050(3) 0.013(3) 0.030(3) 0.037(3)
C6 0.056(4) 0.073(4) 0.050(3) 0.003(3) 0.018(2) 0.020(3)
C6' 0.067(4) 0.085(4) 0.049(3) 0.015(3) 0.021(3) 0.037(3)
C7 0.048(4) 0.101(5) 0.062(3) 0.000(3) 0.019(3) 0.017(3)
C7' 0.056(4) 0.096(5) 0.068(4) 0.010(3) 0.021(3) 0.032(3)
O1 0.070(3) 0.100(3) 0.085(3) 0.003(3) 0.024(2) 0.036(3)
O2 0.088(3) 0.076(3) 0.098(3) 0.026(2) 0.043(3) 0.037(2)
S1 0.0658(10) 0.0602(9) 0.0878(11) 0.0132(8) 0.0269(8) 0.0201(7)
F1 0.144(5) 0.061(3) 0.205(6) -0.010(3) 0.054(4) 0.027(3)
F2 0.437(18) 0.204(9) 0.106(5) 0.009(5) 0.058(8) 0.142(10)
F3 0.184(8) 0.129(5) 0.330(12) -0.010(6) 0.185(9) 0.031(5)
C8 0.110(8) 0.078(6) 0.137(8) 0.003(5) 0.040(6) 0.023(5)
O3 0.130(5) 0.063(3) 0.125(4) 0.031(3) 0.061(4) 0.039(3)
O4 0.171(7) 0.096(4) 0.091(4) 0.016(3) -0.019(4) 0.049(4)
O5 0.078(4) 0.119(5) 0.240(8) 0.055(5) 0.069(5) 0.038(3)

loop_
_atom_type_symbol
_atom_type_description
_atom_type_scat_dispersion_real
_atom_type_scat_dispersion_imag
_atom_type_scat_source
C C 0.0033 0.0016 'International Tables Vol C Tables 4.2.6.8 and 6.1.1.4'
H H 0.0000 0.0000 'International Tables Vol C Tables 4.2.6.8 and 6.1.1.4'
F F 0.0171 0.0103 'International Tables Vol C Tables 4.2.6.8 and 6.1.1.4'
N N 0.0061 0.0033 'International Tables Vol C Tables 4.2.6.8 and 6.1.1.4'
O O 0.0106 0.0060 'International Tables Vol C Tables 4.2.6.8 and 6.1.1.4'
Pd Pd -0.9988 1.0072 'International Tables Vol C Tables 4.2.6.8 and 6.1.1.4'
S S 0.1246 0.1234 'International Tables Vol C Tables 4.2.6.8 and 6.1.1.4'

loop_
_geom_angle_atom_site_label_1
_geom_angle_atom_site_label_2
_geom_angle_atom_site_label_3
_geom_angle
N2 Pd1 N1 78.1(2)
N2 Pd1 N1' 78.0(2)
N1 Pd1 N1' 156.1(2)
N2 Pd1 O1 178.1(2)
N1 Pd1 O1 100.6(2)
N1' Pd1 O1 103.3(2)
C1 N1 C5 119.6(6)
C1 N1 Pd1 127.5(5)
C5 N1 Pd1 112.9(4)
C1' N1' C5' 119.4(6)
C1' N1' Pd1 127.1(5)
C5' N1' Pd1 113.5(4)
C6 N2 C6' 112.2(5)
C6 N2 Pd1 124.0(4)
C6' N2 Pd1 123.8(4)
N1 C1 C2 122.1(8)
N1' C1' C2' 121.5(8)
C3 C2 C1 118.7(8)
C3' C2' C1' 119.2(8)
C2 C3 C4 120.4(8)
C4' C3' C2' 120.0(8)
C5 C4 C3 119.4(7)
C3' C4' C5' 120.0(8)
C4 C5 N1 119.9(6)
C4 C5 C6 126.6(7)
N1 C5 C6 113.4(5)
N1' C5' C4' 119.9(6)
N1' C5' C6' 113.3(5)
C4' C5' C6' 126.8(7)
N2 C6 C7 105.7(6)
N2 C6 C5 111.5(5)
C7 C6 C5 142.8(6)
N2 C6' C7' 106.6(6)
N2 C6' C5' 111.4(5)
C7' C6' C5' 142.0(6)
C7' C7 C6 107.9(6)
C7 C7' C6' 107.7(6)
O5 S1 O3 118.3(4)
O5 S1 O4 114.4(5)
O3 S1 O4 112.0(4)
O5 S1 C8 104.0(5)
O3 S1 C8 105.2(4)
O4 S1 C8 100.2(5)
F3 C8 F1 109.0(10)
F3 C8 F2 107.4(11)
F1 C8 F2 106.6(9)
F3 C8 S1 113.3(7)
F1 C8 S1 113.0(8)
F2 C8 S1 107.1(8)

loop_
_geom_bond_atom_site_label_1
_geom_bond_atom_site_label_2
_geom_bond_distance
Pd1 N2 1.853(5)
Pd1 N1 2.078(5)
Pd1 N1' 2.084(5)
Pd1 O1 2.090(5)
N1 C1 1.326(9)
N1 C5 1.387(8)
N1' C1' 1.346(8)
N1' C5' 1.369(8)
N2 C6 1.342(7)
N2 C6' 1.348(8)
C1 C2 1.389(11)
C1' C2' 1.381(11)
C2 C3 1.363(12)
C2' C3' 1.368(12)
C3 C4 1.384(11)
C3' C4' 1.361(11)
C4 C5 1.377(9)
C4' C5' 1.389(9)
C5 C6 1.440(9)
C5' C6' 1.450(9)
C6 C7 1.421(9)
C6' C7' 1.403(9)
C7 C7' 1.370(10)
S1 O5 1.393(6)
S1 O3 1.409(5)
S1 O4 1.442(6)
S1 C8 1.777(10)
F1 C8 1.303(10)
F2 C8 1.350(13)
F3 C8 1.253(12)

loop_
_geom_hbond_atom_site_label_D
_geom_hbond_atom_site_label_H
_geom_hbond_atom_site_label_A
_geom_hbond_distance_DH
_geom_hbond_distance_HA
_geom_hbond_distance_DA
_geom_hbond_angle_DHA
_geom_hbond_site_symmetry_A
O1 H1A O2 0.91 1.76 2.645(7) 161.8 .
O2 H2A O3 1.05 1.82 2.864(7) 170.6 .
O2 H2B O3 0.97 2.06 2.968(7) 156.0 2_665
